data_7040739
loop_
_publ_author_name
'Mendes, Luisa L.'
'Englert, Daniel'
'Fernandes, Christiane'
'Gahan, Lawrence R.'
'Schenk, Gerhard'
'Horn, Adolfo'

_publ_section_title
;
 Metallohydrolase biomimetics with catalytic and structural flexibility.
;
_journal_issue 46
_journal_name_full 'Dalton transactions (Cambridge, England : 2003)'
_journal_page_first 18510
_journal_page_last 18521
_journal_paper_doi 10.1039/c6dt03200a
_journal_volume 45
_journal_year 2016
_chemical_compound_source 'synthesis as described'
_chemical_formula_moiety 'C21 H25 N5 O1 Zn1, 2(Cl O4)'
_chemical_formula_sum 'C21 H25 Cl2 N5 O9 Zn'
_chemical_formula_weight 627.73
_chemical_name_systematic
;
 ?
;
_space_group_IT_number 15
_symmetry_cell_setting monoclinic
_symmetry_Int_Tables_number 15
_symmetry_space_group_name_Hall '-I 2ya'
_symmetry_space_group_name_H-M 'I 1 2/a 1'
_atom_sites_solution_hydrogens geom
_atom_sites_solution_primary direct
_atom_sites_solution_secondary difmap
_audit_conform_dict_location ftp://ftp.iucr.org/pub/cif_core.dic
_audit_conform_dict_name cif_core.dic
_audit_conform_dict_version 2.4
_audit_creation_date 2016-09-11T10:02:13-00:00
_audit_creation_method 'WinGX routine CIF_UPDATE'
_audit_update_record
;
2016-09-11 deposited with the CCDC.
2016-09-27 downloaded from the CCDC.
;
_cell_angle_alpha 90
_cell_angle_beta 95.369(4)
_cell_angle_gamma 90
_cell_formula_units_Z 8
_cell_length_a 16.5042(7)
_cell_length_b 9.3346(4)
_cell_length_c 32.7148(14)
_cell_measurement_reflns_used 3231
_cell_measurement_temperature 190(2)
_cell_measurement_theta_max 27.268
_cell_measurement_theta_min 3.682
_cell_measurement_wavelength 0.71073
_cell_volume 5017.9(4)
_computing_cell_refinement
;
        CrysAlisPro, Agilent Technologies,
        Version 1.171.37.35 (release 13-08-2014 CrysAlis171 .NET)
        (compiled Aug 13 2014,18:06:01)
;
_computing_data_collection
;
        CrysAlisPro, Agilent Technologies,
        Version 1.171.37.35 (release 13-08-2014 CrysAlis171 .NET)
        (compiled Aug 13 2014,18:06:01)
;
_computing_data_reduction
;
        CrysAlisPro, Agilent Technologies,
        Version 1.171.37.35 (release 13-08-2014 CrysAlis171 .NET)
        (compiled Aug 13 2014,18:06:01)
;
_computing_molecular_graphics 'Ortep-3 for Windows (Farrugia, 1997)'
_computing_publication_material 'WinGX publication routines (Farrugia, 1999)'
_computing_structure_refinement 'SHELXL-97 (Sheldrick, 2008)'
_diffrn_ambient_temperature 190(2)
_diffrn_detector 'CCD plate'
_diffrn_detector_area_resol_mean 16.0696
_diffrn_measured_fraction_theta_full 0.998
_diffrn_measured_fraction_theta_max 0.998
_diffrn_measurement_device 'four-circle diffractometer'
_diffrn_measurement_device_type 'Xcalibur, Sapphire3, Gemini ultra'
_diffrn_measurement_method '\w scans'
_diffrn_orient_matrix_UB_11 0.0204097
_diffrn_orient_matrix_UB_12 -0.016491
_diffrn_orient_matrix_UB_13 -0.0175515
_diffrn_orient_matrix_UB_21 -0.0270563
_diffrn_orient_matrix_UB_22 0.0454427
_diffrn_orient_matrix_UB_23 -0.0120865
_diffrn_orient_matrix_UB_31 0.0267546
_diffrn_orient_matrix_UB_32 0.0586477
_diffrn_orient_matrix_UB_33 0.0044164
_diffrn_radiation_monochromator graphite
_diffrn_radiation_probe x-ray
_diffrn_radiation_type MoK\a
_diffrn_radiation_wavelength 0.71073
_diffrn_reflns_av_R_equivalents 0.0319
_diffrn_reflns_av_unetI/netI 0.0411
_diffrn_reflns_limit_h_max 19
_diffrn_reflns_limit_h_min -19
_diffrn_reflns_limit_k_max 10
_diffrn_reflns_limit_k_min -11
_diffrn_reflns_limit_l_max 32
_diffrn_reflns_limit_l_min -38
_diffrn_reflns_number 11450
_diffrn_reflns_theta_full 25
_diffrn_reflns_theta_max 25
_diffrn_reflns_theta_min 3.35
_diffrn_source 'Enhance (Mo) X-ray Source'
_exptl_absorpt_coefficient_mu 1.254
_exptl_absorpt_correction_T_max 1
_exptl_absorpt_correction_T_min 0.86384
_exptl_absorpt_correction_type multi-scan
_exptl_absorpt_process_details
;
        CrysAlisPro, Agilent Technologies,
        Version 1.171.37.35 (release 13-08-2014 CrysAlis171 .NET)
        (compiled Aug 13 2014,18:06:01)
        Empirical absorption correction using spherical harmonics,
 implemented in SCALE3 ABSPACK scaling algorithm.
        Empirical absorption correction using spherical harmonics,
 implemented in SCALE3 ABSPACK scaling algorithm.
;
_exptl_crystal_colour 'light colourless'
_exptl_crystal_density_diffrn 1.662
_exptl_crystal_density_method 'not measured'
_exptl_crystal_description needle
_exptl_crystal_F_000 2576
_exptl_crystal_size_max 0.4
_exptl_crystal_size_mid 0.2
_exptl_crystal_size_min 0.2
_refine_diff_density_max 0.482
_refine_diff_density_min -0.308
_refine_diff_density_rms 0.062
_refine_ls_extinction_method none
_refine_ls_goodness_of_fit_ref 1.035
_refine_ls_hydrogen_treatment constr
_refine_ls_matrix_type full
_refine_ls_number_parameters 344
_refine_ls_number_reflns 4412
_refine_ls_number_restraints 0
_refine_ls_restrained_S_all 1.035
_refine_ls_R_factor_all 0.0446
_refine_ls_R_factor_gt 0.0346
_refine_ls_shift/su_max 0.001
_refine_ls_shift/su_mean 0
_refine_ls_structure_factor_coef Fsqd
_refine_ls_weighting_details 'calc w=1/[\s^2^(Fo^2^)+(0.0312P)^2^+8.5218P] where P=(Fo^2^+2Fc^2^)/3'
_refine_ls_weighting_scheme calc
_refine_ls_wR_factor_gt 0.0785
_refine_ls_wR_factor_ref 0.0845
_reflns_number_gt 3689
_reflns_number_total 4412
_reflns_threshold_expression >2\s(I)
_cod_data_source_file c6dt03200a2.cif
_cod_data_source_block ah1
_cod_depositor_comments 'Adding full bibliography for 7040739--7040741.cif.'
_cod_database_code 7040739

loop_
_symmetry_equiv_pos_as_xyz
'x, y, z'
'-x+1/2, y, -z'
'x+1/2, y+1/2, z+1/2'
'-x+1, y+1/2, -z+1/2'
'-x, -y, -z'
'x-1/2, -y, z'
'-x+1/2, -y+1/2, -z+1/2'
'x, -y+1/2, z+1/2'

loop_
_atom_site_label
_atom_site_type_symbol
_atom_site_fract_x
_atom_site_fract_y
_atom_site_fract_z
_atom_site_U_iso_or_equiv
_atom_site_adp_type
_atom_site_occupancy
_atom_site_symmetry_multiplicity
_atom_site_calc_flag
_atom_site_refinement_flags
C1 C 0.74761(17) 0.2586(3) 0.14552(10) 0.0353(7) Uani 1 1 d .
H1 H 0.7431 0.3228 0.1229 0.042 Uiso 1 1 calc R
C2 C 0.68982(18) 0.2651(3) 0.17330(10) 0.0400(8) Uani 1 1 d .
H2 H 0.6465 0.3323 0.1699 0.048 Uiso 1 1 calc R
C3 C 0.69648(19) 0.1723(3) 0.20599(10) 0.0402(8) Uani 1 1 d .
H3 H 0.6583 0.1753 0.226 0.048 Uiso 1 1 calc R
C4 C 0.75910(18) 0.0750(3) 0.20941(9) 0.0354(7) Uani 1 1 d .
H4 H 0.7642 0.0092 0.2317 0.043 Uiso 1 1 calc R
C5 C 0.81484(17) 0.0731(3) 0.18031(9) 0.0285(6) Uani 1 1 d .
C6 C 0.88006(18) -0.0386(3) 0.18078(9) 0.0347(7) Uani 1 1 d .
H6A H 0.8976 -0.0656 0.2095 0.042 Uiso 1 1 calc R
H6B H 0.858 -0.1253 0.1663 0.042 Uiso 1 1 calc R
C7 C 1.00295(18) 0.1032(3) 0.18967(8) 0.0317(7) Uani 1 1 d .
H7A H 1.0397 0.0402 0.2073 0.038 Uiso 1 1 calc R
H7B H 0.9683 0.1564 0.2076 0.038 Uiso 1 1 calc R
C8 C 1.05289(17) 0.2076(3) 0.16773(9) 0.0288(6) Uani 1 1 d .
C9 C 1.12964(19) 0.2511(3) 0.18291(10) 0.0396(8) Uani 1 1 d .
H9 H 1.1537 0.2138 0.2082 0.048 Uiso 1 1 calc R
C10 C 1.1713(2) 0.3489(4) 0.16134(11) 0.0453(8) Uani 1 1 d .
H10 H 1.2243 0.3797 0.1714 0.054 Uiso 1 1 calc R
C11 C 1.13432(19) 0.4009(3) 0.12489(10) 0.0404(8) Uani 1 1 d .
H11 H 1.1618 0.4679 0.1092 0.048 Uiso 1 1 calc R
C12 C 1.05731(18) 0.3549(3) 0.11138(9) 0.0307(7) Uani 1 1 d .
H12 H 1.0319 0.3923 0.0864 0.037 Uiso 1 1 calc R
C13 C 0.99923(17) -0.1046(3) 0.14577(9) 0.0288(6) Uani 1 1 d .
H13A H 1.0091 -0.176 0.1681 0.035 Uiso 1 1 calc R
H13B H 1.0528 -0.067 0.1396 0.035 Uiso 1 1 calc R
C14 C 0.95944(18) -0.1806(3) 0.10749(9) 0.0309(7) Uani 1 1 d .
H14 H 0.9013 -0.203 0.1111 0.037 Uiso 1 1 calc R
C15 C 0.96476(18) -0.0967(3) 0.06816(9) 0.0298(6) Uani 1 1 d .
H15A H 1.0216 -0.0644 0.0669 0.036 Uiso 1 1 calc R
H15B H 0.9508 -0.1611 0.0445 0.036 Uiso 1 1 calc R
C16 C 0.92641(19) 0.1144(3) 0.02789(9) 0.0347(7) Uani 1 1 d .
H16A H 0.9026 0.0643 0.0029 0.042 Uiso 1 1 calc R
H16B H 0.986 0.1204 0.0264 0.042 Uiso 1 1 calc R
C17 C 0.89217(16) 0.2634(3) 0.02834(8) 0.0281(6) Uani 1 1 d .
C18 C 0.8860(2) 0.3465(3) -0.00690(9) 0.0424(8) Uani 1 1 d .
H18 H 0.8985 0.3069 -0.0323 0.051 Uiso 1 1 calc R
C19 C 0.8617(2) 0.4863(4) -0.00469(10) 0.0438(8) Uani 1 1 d .
H19 H 0.8581 0.5452 -0.0285 0.053 Uiso 1 1 calc R
C20 C 0.84274(18) 0.5409(3) 0.03227(9) 0.0361(7) Uani 1 1 d .
H20 H 0.8255 0.6375 0.0344 0.043 Uiso 1 1 calc R
C21 C 0.84928(17) 0.4528(3) 0.06604(9) 0.0296(6) Uani 1 1 d .
H21 H 0.8359 0.4904 0.0915 0.036 Uiso 1 1 calc R
Cl1 Cl 0.91884(5) 0.53236(8) 0.19976(2) 0.03644(19) Uani 1 1 d .
Cl2 Cl 0.69568(4) 0.91552(8) 0.06664(3) 0.0390(2) Uani 1 1 d .
N1 N 0.80950(14) 0.1665(2) 0.14888(7) 0.0283(5) Uani 1 1 d .
N2 N 0.95110(14) 0.0147(2) 0.16075(7) 0.0266(5) Uani 1 1 d .
N3 N 1.01701(13) 0.2595(2) 0.13220(7) 0.0255(5) Uani 1 1 d .
N4 N 0.91032(14) 0.0297(2) 0.06434(7) 0.0267(5) Uani 1 1 d .
H4A H 0.8579 -0.0063 0.0589 0.032 Uiso 1 1 calc R
N5 N 0.87389(13) 0.3154(2) 0.06457(7) 0.0249(5) Uani 1 1 d .
O1 O 1.00317(14) -0.3091(2) 0.10208(7) 0.0422(5) Uani 1 1 d .
H1A H 0.9908 -0.3703 0.1193 0.063 Uiso 1 1 calc R
O2 O 0.9169(2) 0.3943(3) 0.21642(9) 0.0768(9) Uani 1 1 d .
O3 O 0.99914(18) 0.5852(4) 0.20593(11) 0.0946(11) Uani 1 1 d .
O4 O 0.86626(19) 0.6222(3) 0.21964(8) 0.0720(8) Uani 1 1 d .
O5 O 0.8954(2) 0.5333(4) 0.15699(8) 0.0859(10) Uani 1 1 d .
O6 O 0.76373(14) 0.8273(3) 0.07860(10) 0.0674(8) Uani 1 1 d .
O7 O 0.64033(18) 0.8420(3) 0.03824(10) 0.0775(9) Uani 1 1 d .
O8 O 0.72318(15) 1.0459(3) 0.04943(8) 0.0631(7) Uani 1 1 d .
O9 O 0.65559(18) 0.9493(3) 0.10186(10) 0.0767(9) Uani 1 1 d .
Zn1 Zn 0.905914(18) 0.16871(3) 0.113233(9) 0.02349(11) Uani 1 1 d .

loop_
_atom_site_aniso_label
_atom_site_aniso_U_11
_atom_site_aniso_U_22
_atom_site_aniso_U_33
_atom_site_aniso_U_23
_atom_site_aniso_U_13
_atom_site_aniso_U_12
C1 0.0300(16) 0.0350(17) 0.0417(18) 0.0075(14) 0.0083(14) 0.0025(13)
C2 0.0278(16) 0.0390(18) 0.055(2) -0.0003(16) 0.0128(15) -0.0005(14)
C3 0.0330(17) 0.047(2) 0.0434(19) -0.0137(16) 0.0174(15) -0.0101(15)
C4 0.0398(17) 0.0373(17) 0.0307(16) 0.0004(14) 0.0119(14) -0.0078(14)
C5 0.0331(16) 0.0263(15) 0.0270(15) -0.0010(12) 0.0067(12) -0.0063(12)
C6 0.0456(18) 0.0286(16) 0.0322(16) 0.0095(13) 0.0157(14) 0.0021(14)
C7 0.0427(17) 0.0324(16) 0.0196(14) 0.0031(12) 0.0007(13) 0.0043(14)
C8 0.0342(16) 0.0259(15) 0.0260(15) -0.0050(12) 0.0014(12) 0.0051(12)
C9 0.0428(18) 0.0384(18) 0.0348(17) -0.0037(15) -0.0114(15) 0.0048(15)
C10 0.0357(18) 0.0432(19) 0.055(2) -0.0078(17) -0.0056(16) -0.0074(15)
C11 0.0387(18) 0.0345(17) 0.048(2) -0.0021(15) 0.0042(15) -0.0090(14)
C12 0.0371(16) 0.0252(15) 0.0300(16) 0.0018(13) 0.0040(13) -0.0020(13)
C13 0.0300(15) 0.0236(14) 0.0333(16) 0.0046(12) 0.0062(12) 0.0047(12)
C14 0.0369(16) 0.0221(14) 0.0347(16) 0.0001(13) 0.0079(13) 0.0047(12)
C15 0.0331(16) 0.0267(15) 0.0305(16) -0.0021(12) 0.0072(13) 0.0036(12)
C16 0.0456(18) 0.0393(17) 0.0192(14) 0.0011(13) 0.0036(13) 0.0109(14)
C17 0.0249(14) 0.0354(16) 0.0235(15) 0.0010(13) 0.0005(12) 0.0029(12)
C18 0.058(2) 0.049(2) 0.0212(15) 0.0051(14) 0.0069(15) 0.0147(17)
C19 0.055(2) 0.047(2) 0.0296(17) 0.0163(15) 0.0039(15) 0.0090(17)
C20 0.0411(18) 0.0320(16) 0.0343(17) 0.0041(14) -0.0021(14) 0.0027(14)
C21 0.0298(15) 0.0293(16) 0.0291(15) -0.0022(13) -0.0003(12) 0.0016(12)
Cl1 0.0508(5) 0.0341(4) 0.0250(4) 0.0026(3) 0.0064(3) -0.0018(3)
Cl2 0.0256(4) 0.0403(4) 0.0516(5) 0.0010(4) 0.0059(3) 0.0003(3)
N1 0.0290(12) 0.0282(13) 0.0288(13) 0.0011(10) 0.0096(10) 0.0000(10)
N2 0.0341(13) 0.0218(12) 0.0249(12) 0.0028(10) 0.0083(10) 0.0014(10)
N3 0.0304(13) 0.0234(12) 0.0226(12) -0.0009(10) 0.0025(10) 0.0026(10)
N4 0.0246(12) 0.0268(12) 0.0286(13) -0.0020(10) 0.0016(10) -0.0008(10)
N5 0.0224(11) 0.0310(13) 0.0207(12) 0.0006(10) -0.0016(9) 0.0001(10)
O1 0.0541(14) 0.0270(11) 0.0464(14) 0.0002(10) 0.0091(11) 0.0065(10)
O2 0.125(3) 0.0321(13) 0.081(2) 0.0152(14) 0.0545(19) 0.0083(15)
O3 0.064(2) 0.116(3) 0.103(3) 0.031(2) 0.0009(18) -0.0341(19)
O4 0.105(2) 0.0625(16) 0.0494(16) -0.0059(14) 0.0087(15) 0.0403(17)
O5 0.116(3) 0.116(3) 0.0244(13) -0.0032(15) -0.0041(15) -0.007(2)
O6 0.0351(13) 0.0640(17) 0.103(2) 0.0016(16) 0.0040(14) 0.0180(12)
O7 0.075(2) 0.0632(18) 0.088(2) -0.0006(16) -0.0290(17) -0.0225(15)
O8 0.0558(16) 0.0607(16) 0.0720(18) 0.0213(14) 0.0010(14) -0.0205(13)
O9 0.0765(19) 0.0631(17) 0.100(2) -0.0079(16) 0.0555(18) 0.0029(15)
Zn1 0.02602(18) 0.02523(18) 0.01981(17) 0.00205(13) 0.00530(13) 0.00188(13)

loop_
_atom_type_symbol
_atom_type_description
_atom_type_scat_dispersion_real
_atom_type_scat_dispersion_imag
_atom_type_scat_source
C C 0.0033 0.0016 'International Tables Vol C Tables 4.2.6.8 and 6.1.1.4'
H H 0 0 'International Tables Vol C Tables 4.2.6.8 and 6.1.1.4'
Cl Cl 0.1484 0.1585 'International Tables Vol C Tables 4.2.6.8 and 6.1.1.4'
N N 0.0061 0.0033 'International Tables Vol C Tables 4.2.6.8 and 6.1.1.4'
O O 0.0106 0.006 'International Tables Vol C Tables 4.2.6.8 and 6.1.1.4'
Zn Zn 0.2839 1.4301 'International Tables Vol C Tables 4.2.6.8 and 6.1.1.4'

loop_
_geom_angle_atom_site_label_1
_geom_angle_atom_site_label_2
_geom_angle_atom_site_label_3
_geom_angle
N1 C1 C2 123.1(3)
N1 C1 H1 118.4
C2 C1 H1 118.4
C3 C2 C1 118.4(3)
C3 C2 H2 120.8
C1 C2 H2 120.8
C4 C3 C2 119.1(3)
C4 C3 H3 120.5
C2 C3 H3 120.5
C3 C4 C5 119.7(3)
C3 C4 H4 120.1
C5 C4 H4 120.1
N1 C5 C4 121.2(3)
N1 C5 C6 117.1(2)
C4 C5 C6 121.6(3)
N2 C6 C5 111.0(2)
N2 C6 H6A 109.4
C5 C6 H6A 109.4
N2 C6 H6B 109.4
C5 C6 H6B 109.4
H6A C6 H6B 108
N2 C7 C8 111.7(2)
N2 C7 H7A 109.3
C8 C7 H7A 109.3
N2 C7 H7B 109.3
C8 C7 H7B 109.3
H7A C7 H7B 107.9
N3 C8 C9 121.4(3)
N3 C8 C7 115.5(2)
C9 C8 C7 123.1(3)
C10 C9 C8 119.8(3)
C10 C9 H9 120.1
C8 C9 H9 120.1
C11 C10 C9 118.5(3)
C11 C10 H10 120.8
C9 C10 H10 120.8
C12 C11 C10 119.3(3)
C12 C11 H11 120.3
C10 C11 H11 120.3
N3 C12 C11 122.3(3)
N3 C12 H12 118.9
C11 C12 H12 118.9
N2 C13 C14 114.7(2)
N2 C13 H13A 108.6
C14 C13 H13A 108.6
N2 C13 H13B 108.6
C14 C13 H13B 108.6
H13A C13 H13B 107.6
O1 C14 C15 105.1(2)
O1 C14 C13 108.0(2)
C15 C14 C13 113.6(2)
O1 C14 H14 110
C15 C14 H14 110
C13 C14 H14 110
N4 C15 C14 113.6(2)
N4 C15 H15A 108.8
C14 C15 H15A 108.8
N4 C15 H15B 108.8
C14 C15 H15B 108.8
H15A C15 H15B 107.7
N4 C16 C17 113.1(2)
N4 C16 H16A 109
C17 C16 H16A 109
N4 C16 H16B 109
C17 C16 H16B 109
H16A C16 H16B 107.8
N5 C17 C18 121.9(3)
N5 C17 C16 117.3(2)
C18 C17 C16 120.6(3)
C19 C18 C17 119.3(3)
C19 C18 H18 120.4
C17 C18 H18 120.4
C18 C19 C20 119.4(3)
C18 C19 H19 120.3
C20 C19 H19 120.3
C21 C20 C19 118.6(3)
C21 C20 H20 120.7
C19 C20 H20 120.7
N5 C21 C20 122.8(3)
N5 C21 H21 118.6
C20 C21 H21 118.6
O2 Cl1 O4 109.30(17)
O2 Cl1 O3 108.8(2)
O4 Cl1 O3 109.7(2)
O2 Cl1 O5 112.1(2)
O4 Cl1 O5 109.22(19)
O3 Cl1 O5 107.8(2)
O9 Cl2 O7 108.6(2)
O9 Cl2 O6 108.84(19)
O7 Cl2 O6 110.16(17)
O9 Cl2 O8 108.67(17)
O7 Cl2 O8 111.23(17)
O6 Cl2 O8 109.27(16)
C1 N1 C5 118.5(2)
C1 N1 Zn1 125.03(19)
C5 N1 Zn1 116.16(18)
C7 N2 C13 109.8(2)
C7 N2 C6 110.0(2)
C13 N2 C6 111.4(2)
C7 N2 Zn1 103.11(16)
C13 N2 Zn1 114.58(17)
C6 N2 Zn1 107.62(17)
C12 N3 C8 118.7(2)
C12 N3 Zn1 126.28(19)
C8 N3 Zn1 114.80(18)
C16 N4 C15 110.0(2)
C16 N4 Zn1 108.12(16)
C15 N4 Zn1 120.00(17)
C16 N4 H4A 105.9
C15 N4 H4A 105.9
Zn1 N4 H4A 105.9
C17 N5 C21 118.0(2)
C17 N5 Zn1 111.59(18)
C21 N5 Zn1 129.79(19)
C14 O1 H1A 109.5
N1 Zn1 N3 123.11(9)
N1 Zn1 N4 121.14(9)
N3 Zn1 N4 113.35(9)
N1 Zn1 N5 106.21(9)
N3 Zn1 N5 96.45(8)
N4 Zn1 N5 81.32(9)
N1 Zn1 N2 79.73(9)
N3 Zn1 N2 79.77(9)
N4 Zn1 N2 95.90(9)
N5 Zn1 N2 174.06(8)

loop_
_geom_bond_atom_site_label_1
_geom_bond_atom_site_label_2
_geom_bond_distance
C1 N1 1.332(4)
C1 C2 1.379(4)
C1 H1 0.95
C2 C3 1.373(5)
C2 H2 0.95
C3 C4 1.373(4)
C3 H3 0.95
C4 C5 1.385(4)
C4 H4 0.95
C5 N1 1.344(3)
C5 C6 1.498(4)
C6 N2 1.482(4)
C6 H6A 0.99
C6 H6B 0.99
C7 N2 1.469(4)
C7 C8 1.502(4)
C7 H7A 0.99
C7 H7B 0.99
C8 N3 1.345(3)
C8 C9 1.378(4)
C9 C10 1.376(5)
C9 H9 0.95
C10 C11 1.376(5)
C10 H10 0.95
C11 C12 1.375(4)
C11 H11 0.95
C12 N3 1.336(4)
C12 H12 0.95
C13 N2 1.478(3)
C13 C14 1.532(4)
C13 H13A 0.99
C13 H13B 0.99
C14 O1 1.420(3)
C14 C15 1.515(4)
C14 H14 1
C15 N4 1.482(3)
C15 H15A 0.99
C15 H15B 0.99
C16 N4 1.475(4)
C16 C17 1.502(4)
C16 H16A 0.99
C16 H16B 0.99
C17 N5 1.341(3)
C17 C18 1.385(4)
C18 C19 1.369(4)
C18 H18 0.95
C19 C20 1.375(4)
C19 H19 0.95
C20 C21 1.373(4)
C20 H20 0.95
C21 N5 1.348(3)
C21 H21 0.95
Cl1 O2 1.401(2)
Cl1 O4 1.409(3)
Cl1 O3 1.411(3)
Cl1 O5 1.416(3)
Cl2 O9 1.417(3)
Cl2 O7 1.418(3)
Cl2 O6 1.418(2)
Cl2 O8 1.432(2)
N1 Zn1 2.059(2)
N2 Zn1 2.196(2)
N3 Zn1 2.062(2)
N4 Zn1 2.066(2)
N4 H4A 0.93
N5 Zn1 2.129(2)
O1 H1A 0.84
